data_7205291
loop_
_publ_author_name
'Lago, Ana Bel\'en'
'Carballo, Rosa'
'Fern\'andez-Hermida, Nuria'
'V\'azquez-L\'opez, Ezequiel M.'

_publ_section_title
;
 Mononuclear discrete complexes and coordination polymers based on
 metal(ii) chelidonate complexes with aromatic N,N-chelating ligands
;
_journal_issue 3
_journal_name_full CrystEngComm
_journal_page_first 941
_journal_paper_doi 10.1039/c0ce00330a
_journal_volume 13
_journal_year 2011
_chemical_formula_sum 'C31 H28.6 N4 O11.3 Zn'
_chemical_formula_weight 703.35
_chemical_name_systematic
;
?
;
_space_group_IT_number 14
_symmetry_cell_setting monoclinic
_symmetry_space_group_name_Hall '-P 2yn'
_symmetry_space_group_name_H-M 'P 1 21/n 1'
_atom_sites_solution_hydrogens geom
_atom_sites_solution_primary direct
_atom_sites_solution_secondary difmap
_audit_creation_method SHELXL-97
_cell_angle_alpha 90.00
_cell_angle_beta 102.815(3)
_cell_angle_gamma 90.00
_cell_formula_units_Z 4
_cell_length_a 12.634(2)
_cell_length_b 12.944(2)
_cell_length_c 19.357(3)
_cell_measurement_reflns_used 3251
_cell_measurement_temperature 293(2)
_cell_measurement_theta_max 27.09
_cell_measurement_theta_min 2.16
_cell_volume 3086.7(8)
_computing_cell_refinement 'Bruker SMART'
_computing_data_collection 'Bruker SMART'
_computing_data_reduction 'Bruker SAINT'
_computing_molecular_graphics 'Bruker SHELXTL'
_computing_publication_material 'Bruker SHELXTL'
_computing_structure_refinement 'SHELXL-97 (Sheldrick, 1997)'
_computing_structure_solution 'SHELXS-97 (Sheldrick, 1990)'
_diffrn_ambient_temperature 293(2)
_diffrn_measured_fraction_theta_full 0.975
_diffrn_measured_fraction_theta_max 0.975
_diffrn_measurement_device_type 'CCD area detector'
_diffrn_measurement_method 'phi and omega scans'
_diffrn_radiation_monochromator graphite
_diffrn_radiation_source 'fine-focus sealed tube'
_diffrn_radiation_type MoK\a
_diffrn_radiation_wavelength 0.71073
_diffrn_reflns_av_R_equivalents 0.0820
_diffrn_reflns_av_sigmaI/netI 0.1279
_diffrn_reflns_limit_h_max 8
_diffrn_reflns_limit_h_min -16
_diffrn_reflns_limit_k_max 17
_diffrn_reflns_limit_k_min -17
_diffrn_reflns_limit_l_max 25
_diffrn_reflns_limit_l_min -25
_diffrn_reflns_number 19126
_diffrn_reflns_theta_full 28.03
_diffrn_reflns_theta_max 28.03
_diffrn_reflns_theta_min 1.76
_exptl_absorpt_coefficient_mu 0.866
_exptl_absorpt_correction_T_max 1.000000
_exptl_absorpt_correction_T_min 0.826727
_exptl_absorpt_correction_type multi-scan
_exptl_crystal_colour colourless
_exptl_crystal_density_diffrn 1.514
_exptl_crystal_density_method 'not measured'
_exptl_crystal_description prism
_exptl_crystal_F_000 1452
_exptl_crystal_size_max 0.40
_exptl_crystal_size_mid 0.22
_exptl_crystal_size_min 0.17
_refine_diff_density_max 0.660
_refine_diff_density_min -1.211
_refine_diff_density_rms 0.095
_refine_ls_extinction_method none
_refine_ls_goodness_of_fit_ref 0.991
_refine_ls_hydrogen_treatment constr
_refine_ls_matrix_type full
_refine_ls_number_parameters 433
_refine_ls_number_reflns 7285
_refine_ls_number_restraints 0
_refine_ls_restrained_S_all 0.991
_refine_ls_R_factor_all 0.1651
_refine_ls_R_factor_gt 0.0726
_refine_ls_shift/su_max 0.001
_refine_ls_shift/su_mean 0.000
_refine_ls_structure_factor_coef Fsqd
_refine_ls_weighting_details 'calc w=1/[\s^2^(Fo^2^)+(0.1108P)^2^+0.0000P] where P=(Fo^2^+2Fc^2^)/3'
_refine_ls_weighting_scheme calc
_refine_ls_wR_factor_gt 0.1822
_refine_ls_wR_factor_ref 0.2276
_reflns_number_gt 3235
_reflns_number_total 7285
_reflns_threshold_expression >2sigma(I)
_cod_data_source_file C0CE00330A.TXT
_cod_data_source_block 6
_cod_depositor_comments
;
The following automatic conversions were performed:
'_symmetry_cell_setting' value 'Monoclinic' changed to 'monoclinic'
according to '/home/saulius/struct/CIF-dictionaries/cif_core.dic'
dictionary named 'cif_core.dic' version 2.4.1 from 2010-06-29.

Automatic conversion script
Id: cif_fix_enum 1555 2011-01-17 13:19:09Z saulius 
;
_cod_original_cell_volume 3086.6(9)
_cod_original_sg_symbol_H-M P2(1)/n
_cod_original_formula_sum 'C31 H28.60 N4 O11.30 Zn'
_cod_database_code 7205291

loop_
_symmetry_equiv_pos_as_xyz
'x, y, z'
'-x+1/2, y+1/2, -z+1/2'
'-x, -y, -z'
'x-1/2, -y-1/2, z-1/2'

loop_
_atom_site_label
_atom_site_type_symbol
_atom_site_fract_x
_atom_site_fract_y
_atom_site_fract_z
_atom_site_U_iso_or_equiv
_atom_site_adp_type
_atom_site_occupancy
_atom_site_symmetry_multiplicity
_atom_site_calc_flag
_atom_site_refinement_flags
_atom_site_disorder_assembly
_atom_site_disorder_group
_atom_site_attached_hydrogens
Zn Zn 0.84494(5) 0.88137(5) 0.76558(3) 0.0423(2) Uani 1 1 d . . . 0
O1W O 0.7854(3) 0.7654(3) 0.69167(18) 0.0496(9) Uani 1 1 d . . . 2
O2W O 0.7549(3) 0.9982(3) 0.70444(19) 0.0550(10) Uani 1 1 d . . . 2
O31 O 0.4576(3) 0.8197(3) 0.13168(17) 0.0434(9) Uani 1 1 d . . . 0
O32 O 0.3858(3) 0.9185(3) 0.2293(2) 0.0522(10) Uani 1 1 d . . . 0
O33 O 0.7718(4) 0.8193(4) 0.1177(3) 0.0911(16) Uani 1 1 d . . . 0
O34 O 0.5375(4) 1.0122(3) 0.2592(2) 0.0710(13) Uani 1 1 d . . . 0
O35 O 0.4193(4) 0.6570(4) -0.0155(2) 0.0777(13) Uani 1 1 d . . . 0
O36 O 0.3150(3) 0.6852(3) 0.0618(2) 0.0640(11) Uani 1 1 d . . . 0
N1 N 0.9876(4) 0.9151(3) 0.7262(2) 0.0406(10) Uani 1 1 d . . . 0
N11 N 0.8831(4) 0.9911(3) 0.8545(2) 0.0484(11) Uani 1 1 d . . . 0
N12 N 0.7236(4) 0.8494(3) 0.8234(2) 0.0446(11) Uani 1 1 d . . . 0
N2 N 0.9666(3) 0.7776(3) 0.8276(2) 0.0384(10) Uani 1 1 d . . . 0
C1 C 0.9951(5) 0.9798(4) 0.6742(3) 0.0469(13) Uani 1 1 d . . . 0
H1 H 0.9334 1.0155 0.6513 0.056 Uiso 1 1 calc R . . 0
C2 C 1.0926(5) 0.9963(4) 0.6526(3) 0.0507(14) Uani 1 1 d . . . 0
H2 H 1.0948 1.0401 0.6148 0.061 Uiso 1 1 calc R . . 0
C3 C 1.1844(5) 0.9469(4) 0.6880(3) 0.0505(14) Uani 1 1 d . . . 0
H3 H 1.2502 0.9580 0.6751 0.061 Uiso 1 1 calc R . . 0
C4 C 1.1790(4) 0.8793(4) 0.7437(3) 0.0418(12) Uani 1 1 d . . . 0
C5 C 1.0782(4) 0.8631(4) 0.7597(3) 0.0371(12) Uani 1 1 d . . . 0
C6 C 1.0659(4) 0.7911(3) 0.8144(2) 0.0351(11) Uani 1 1 d . . . 0
C7 C 1.1570(4) 0.7357(4) 0.8502(3) 0.0432(13) Uani 1 1 d . . . 0
C8 C 1.2605(4) 0.7549(5) 0.8336(3) 0.0529(14) Uani 1 1 d . . . 0
H8 H 1.3215 0.7198 0.8581 0.063 Uiso 1 1 calc R . . 0
C9 C 1.2701(5) 0.8242(5) 0.7821(3) 0.0553(15) Uani 1 1 d . . . 0
H9 H 1.3378 0.8353 0.7720 0.066 Uiso 1 1 calc R . . 0
C10 C 1.1416(5) 0.6625(4) 0.9001(3) 0.0524(14) Uani 1 1 d . . . 0
H10 H 1.1995 0.6231 0.9245 0.063 Uiso 1 1 calc R . . 0
C11 C 1.0409(5) 0.6499(4) 0.9123(3) 0.0512(15) Uani 1 1 d . . . 0
H11 H 1.0294 0.6014 0.9453 0.061 Uiso 1 1 calc R . . 0
C12 C 0.9548(5) 0.7089(4) 0.8757(3) 0.0487(14) Uani 1 1 d . . . 0
H12 H 0.8865 0.6997 0.8855 0.058 Uiso 1 1 calc R . . 0
C13 C 0.9643(5) 1.0587(5) 0.8708(3) 0.0657(17) Uani 1 1 d . . . 0
H13 H 1.0151 1.0616 0.8427 0.079 Uiso 1 1 calc R . . 0
C14 C 0.9755(7) 1.1243(5) 0.9277(4) 0.088(2) Uani 1 1 d . . . 0
H14 H 1.0335 1.1702 0.9380 0.106 Uiso 1 1 calc R . . 0
C15 C 0.9006(7) 1.1217(5) 0.9692(4) 0.088(2) Uani 1 1 d . . . 0
H15 H 0.9078 1.1661 1.0077 0.106 Uiso 1 1 calc R . . 0
C16 C 0.8140(6) 1.0529(5) 0.9541(3) 0.0608(17) Uani 1 1 d . . . 0
C17 C 0.8096(5) 0.9865(4) 0.8959(3) 0.0464(13) Uani 1 1 d . . . 0
C18 C 0.7252(4) 0.9120(4) 0.8791(3) 0.0416(12) Uani 1 1 d . . . 0
C19 C 0.6466(5) 0.9071(5) 0.9200(3) 0.0550(16) Uani 1 1 d . . . 0
C20 C 0.6527(7) 0.9767(6) 0.9779(3) 0.072(2) Uani 1 1 d . . . 0
H20 H 0.5998 0.9737 1.0044 0.087 Uiso 1 1 calc R . . 0
C21 C 0.7323(7) 1.0459(6) 0.9950(3) 0.079(2) Uani 1 1 d . . . 0
H21 H 0.7350 1.0896 1.0335 0.094 Uiso 1 1 calc R . . 0
C22 C 0.5655(5) 0.8303(5) 0.9006(4) 0.0661(18) Uani 1 1 d . . . 0
H22 H 0.5121 0.8231 0.9265 0.079 Uiso 1 1 calc R . . 0
C23 C 0.5653(5) 0.7682(5) 0.8453(4) 0.0658(18) Uani 1 1 d . . . 0
H23 H 0.5114 0.7185 0.8324 0.079 Uiso 1 1 calc R . . 0
C24 C 0.6470(5) 0.7785(5) 0.8070(3) 0.0582(15) Uani 1 1 d . . . 0
H24 H 0.6472 0.7342 0.7692 0.070 Uiso 1 1 calc R . . 0
C31 C 0.5300(4) 0.8835(4) 0.1740(3) 0.0430(12) Uani 1 1 d . . . 0
C32 C 0.6338(5) 0.8852(4) 0.1695(3) 0.0542(15) Uani 1 1 d . . . 0
H32 H 0.6811 0.9298 0.1990 0.065 Uiso 1 1 calc R . . 0
C33 C 0.6758(5) 0.8216(5) 0.1215(4) 0.0633(17) Uani 1 1 d . . . 0
C34 C 0.5937(5) 0.7586(5) 0.0767(3) 0.0548(15) Uani 1 1 d . . . 0
H34 H 0.6131 0.7164 0.0426 0.066 Uiso 1 1 calc R . . 0
C35 C 0.4916(5) 0.7597(4) 0.0832(3) 0.0442(13) Uani 1 1 d . . . 0
C351 C 0.3995(5) 0.6949(4) 0.0391(3) 0.0510(14) Uani 1 1 d . . . 0
C311 C 0.4802(5) 0.9431(4) 0.2255(3) 0.0472(13) Uani 1 1 d . . . 0
O3W O 0.8366(5) 0.6552(5) 0.0264(4) 0.135(2) Uani 1 1 d . . . 2
O4W O 0.1977(7) 0.5121(6) 0.0643(3) 0.180(4) Uani 1 1 d . . . 2
O5W O 0.0116(6) 0.6206(5) 0.1305(4) 0.155(3) Uani 1 1 d . . . 2
O6W O 0.3725(14) 0.4393(14) 0.0165(10) 0.101(6) Uani 0.30 1 d P . . 2

loop_
_atom_site_aniso_label
_atom_site_aniso_U_11
_atom_site_aniso_U_22
_atom_site_aniso_U_33
_atom_site_aniso_U_23
_atom_site_aniso_U_13
_atom_site_aniso_U_12
Zn 0.0397(4) 0.0441(4) 0.0444(4) -0.0016(3) 0.0118(3) 0.0012(3)
O1W 0.043(2) 0.057(2) 0.052(2) -0.0090(18) 0.0170(18) 0.0051(18)
O2W 0.056(2) 0.059(3) 0.051(2) 0.0010(18) 0.0151(19) 0.015(2)
O31 0.044(2) 0.044(2) 0.045(2) -0.0017(17) 0.0146(17) -0.0035(17)
O32 0.060(3) 0.039(2) 0.061(2) -0.0042(18) 0.022(2) 0.0095(19)
O33 0.050(3) 0.110(4) 0.124(4) 0.001(3) 0.041(3) 0.002(3)
O34 0.073(3) 0.063(3) 0.077(3) -0.021(2) 0.016(2) -0.016(2)
O35 0.093(4) 0.086(3) 0.054(3) -0.021(2) 0.017(3) -0.001(3)
O36 0.065(3) 0.077(3) 0.050(2) -0.006(2) 0.013(2) -0.020(2)
N1 0.047(3) 0.033(2) 0.040(2) 0.0012(19) 0.007(2) -0.002(2)
N11 0.050(3) 0.043(3) 0.050(3) -0.001(2) 0.008(2) -0.006(2)
N12 0.046(3) 0.038(2) 0.050(3) -0.003(2) 0.011(2) 0.004(2)
N2 0.036(2) 0.036(2) 0.043(2) -0.0026(19) 0.009(2) -0.0047(19)
C1 0.047(3) 0.042(3) 0.050(3) 0.006(3) 0.006(3) 0.000(3)
C2 0.061(4) 0.043(3) 0.050(3) 0.004(3) 0.015(3) -0.013(3)
C3 0.048(3) 0.044(3) 0.061(4) 0.004(3) 0.015(3) -0.010(3)
C4 0.034(3) 0.043(3) 0.046(3) 0.000(3) 0.004(2) 0.000(2)
C5 0.037(3) 0.034(3) 0.039(3) -0.003(2) 0.007(2) -0.001(2)
C6 0.037(3) 0.026(3) 0.041(3) -0.002(2) 0.006(2) -0.002(2)
C7 0.046(3) 0.041(3) 0.039(3) -0.005(2) 0.002(2) 0.002(3)
C8 0.037(3) 0.057(4) 0.059(4) 0.002(3) -0.002(3) 0.009(3)
C9 0.039(3) 0.063(4) 0.062(4) 0.000(3) 0.007(3) -0.002(3)
C10 0.059(4) 0.052(3) 0.043(3) 0.004(3) 0.003(3) 0.002(3)
C11 0.065(4) 0.046(3) 0.040(3) 0.009(3) 0.006(3) -0.002(3)
C12 0.054(3) 0.048(3) 0.046(3) 0.002(3) 0.014(3) -0.006(3)
C13 0.071(4) 0.047(4) 0.077(4) -0.011(3) 0.011(4) -0.013(3)
C14 0.102(6) 0.058(5) 0.096(6) -0.019(4) 0.003(5) -0.025(4)
C15 0.122(7) 0.061(5) 0.077(5) -0.034(4) 0.010(5) -0.009(5)
C16 0.081(5) 0.055(4) 0.042(3) -0.007(3) 0.003(3) 0.011(4)
C17 0.059(4) 0.039(3) 0.043(3) 0.000(2) 0.014(3) 0.004(3)
C18 0.040(3) 0.044(3) 0.043(3) 0.006(2) 0.012(2) 0.007(2)
C19 0.063(4) 0.056(4) 0.051(3) 0.012(3) 0.022(3) 0.019(3)
C20 0.099(6) 0.075(5) 0.053(4) 0.012(4) 0.038(4) 0.025(4)
C21 0.112(6) 0.079(5) 0.050(4) -0.008(4) 0.030(4) 0.028(5)
C22 0.055(4) 0.079(5) 0.073(4) 0.023(4) 0.033(4) 0.012(4)
C23 0.046(4) 0.065(4) 0.092(5) 0.012(4) 0.027(4) -0.005(3)
C24 0.055(4) 0.052(4) 0.068(4) -0.003(3) 0.013(3) -0.004(3)
C31 0.050(3) 0.036(3) 0.042(3) 0.005(2) 0.008(3) 0.002(3)
C32 0.039(3) 0.055(4) 0.067(4) 0.004(3) 0.011(3) -0.008(3)
C33 0.053(4) 0.070(4) 0.074(4) 0.008(4) 0.027(4) 0.010(3)
C34 0.064(4) 0.057(4) 0.051(3) 0.003(3) 0.028(3) 0.010(3)
C35 0.056(3) 0.044(3) 0.036(3) 0.004(2) 0.017(3) 0.007(3)
C351 0.070(4) 0.045(3) 0.037(3) 0.002(3) 0.010(3) 0.004(3)
C311 0.052(4) 0.036(3) 0.055(3) 0.007(3) 0.016(3) 0.006(3)
O3W 0.099(5) 0.139(5) 0.160(6) -0.011(5) 0.016(4) -0.012(4)
O4W 0.247(9) 0.216(8) 0.058(3) 0.025(4) -0.008(4) -0.157(7)
O5W 0.137(6) 0.138(6) 0.173(7) 0.085(5) -0.002(5) -0.015(4)
O6W 0.097(14) 0.098(13) 0.108(13) -0.028(11) 0.024(11) -0.023(11)

loop_
_atom_type_symbol
_atom_type_description
_atom_type_scat_dispersion_real
_atom_type_scat_dispersion_imag
_atom_type_scat_source
C C 0.0033 0.0016 'International Tables Vol C Tables 4.2.6.8 and 6.1.1.4'
H H 0.0000 0.0000 'International Tables Vol C Tables 4.2.6.8 and 6.1.1.4'
O O 0.0106 0.0060 'International Tables Vol C Tables 4.2.6.8 and 6.1.1.4'
N N 0.0061 0.0033 'International Tables Vol C Tables 4.2.6.8 and 6.1.1.4'
Zn Zn 0.2839 1.4301 'International Tables Vol C Tables 4.2.6.8 and 6.1.1.4'

loop_
_geom_angle_atom_site_label_1
_geom_angle_atom_site_label_2
_geom_angle_atom_site_label_3
_geom_angle
_geom_angle_site_symmetry_1
_geom_angle_site_symmetry_3
_geom_angle_publ_flag
O1W Zn O2W 93.64(15) . . ?
O1W Zn N12 91.62(15) . . ?
O2W Zn N12 94.21(16) . . ?
O1W Zn N1 96.09(14) . . ?
O2W Zn N1 92.64(15) . . ?
N12 Zn N1 169.33(16) . . ?
O1W Zn N2 92.12(14) . . ?
O2W Zn N2 168.74(15) . . ?
N12 Zn N2 95.29(16) . . ?
N1 Zn N2 77.12(15) . . ?
O1W Zn N11 168.40(15) . . ?
O2W Zn N11 88.48(15) . . ?
N12 Zn N11 76.84(17) . . ?
N1 Zn N11 95.20(16) . . ?
N2 Zn N11 87.81(16) . . ?
C35 O31 C31 119.2(4) . . ?
C1 N1 C5 118.6(5) . . ?
C1 N1 Zn 127.0(4) . . ?
C5 N1 Zn 114.4(3) . . ?
C13 N11 C17 118.7(5) . . ?
C13 N11 Zn 129.3(4) . . ?
C17 N11 Zn 112.0(3) . . ?
C24 N12 C18 119.4(5) . . ?
C24 N12 Zn 125.6(4) . . ?
C18 N12 Zn 114.8(4) . . ?
C12 N2 C6 118.6(4) . . ?
C12 N2 Zn 128.7(4) . . ?
C6 N2 Zn 112.7(3) . . ?
N1 C1 C2 122.5(5) . . ?
C3 C2 C1 118.8(5) . . ?
C2 C3 C4 119.8(5) . . ?
C5 C4 C3 118.0(5) . . ?
C5 C4 C9 118.9(5) . . ?
C3 C4 C9 123.1(5) . . ?
N1 C5 C4 122.2(4) . . ?
N1 C5 C6 116.9(4) . . ?
C4 C5 C6 120.9(5) . . ?
N2 C6 C7 122.4(4) . . ?
N2 C6 C5 118.7(4) . . ?
C7 C6 C5 118.8(5) . . ?
C10 C7 C6 117.7(5) . . ?
C10 C7 C8 123.0(5) . . ?
C6 C7 C8 119.3(5) . . ?
C9 C8 C7 120.7(5) . . ?
C8 C9 C4 121.4(5) . . ?
C11 C10 C7 118.9(5) . . ?
C10 C11 C12 120.3(5) . . ?
N2 C12 C11 122.1(5) . . ?
N11 C13 C14 122.3(7) . . ?
C13 C14 C15 119.6(7) . . ?
C14 C15 C16 120.3(6) . . ?
C15 C16 C17 116.7(6) . . ?
C15 C16 C21 123.5(6) . . ?
C17 C16 C21 119.7(6) . . ?
N11 C17 C16 122.4(6) . . ?
N11 C17 C18 118.2(5) . . ?
C16 C17 C18 119.4(5) . . ?
N12 C18 C19 122.5(5) . . ?
N12 C18 C17 117.9(5) . . ?
C19 C18 C17 119.5(5) . . ?
C18 C19 C22 116.4(5) . . ?
C18 C19 C20 119.4(6) . . ?
C22 C19 C20 124.2(6) . . ?
C21 C20 C19 121.8(6) . . ?
C20 C21 C16 120.0(6) . . ?
C23 C22 C19 120.4(6) . . ?
C22 C23 C24 119.6(6) . . ?
N12 C24 C23 121.6(6) . . ?
C32 C31 O31 120.7(5) . . ?
C32 C31 C311 126.6(5) . . ?
O31 C31 C311 112.6(5) . . ?
C31 C32 C33 123.1(6) . . ?
O33 C33 C32 124.5(7) . . ?
O33 C33 C34 122.3(6) . . ?
C32 C33 C34 113.2(5) . . ?
C35 C34 C33 121.4(5) . . ?
C34 C35 O31 122.4(5) . . ?
C34 C35 C351 125.2(5) . . ?
O31 C35 C351 112.4(5) . . ?
O35 C351 O36 127.7(6) . . ?
O35 C351 C35 114.8(6) . . ?
O36 C351 C35 117.5(5) . . ?
O32 C311 O34 127.2(5) . . ?
O32 C311 C31 116.9(5) . . ?
O34 C311 C31 115.9(5) . . ?

loop_
_geom_bond_atom_site_label_1
_geom_bond_atom_site_label_2
_geom_bond_distance
_geom_bond_site_symmetry_2
_geom_bond_publ_flag
Zn O1W 2.095(4) . ?
Zn O2W 2.094(4) . ?
Zn N12 2.130(4) . ?
Zn N1 2.152(4) . ?
Zn N2 2.189(4) . ?
Zn N11 2.201(4) . ?
O31 C35 1.360(6) . ?
O31 C31 1.362(6) . ?
O32 C311 1.252(6) . ?
O33 C33 1.232(7) . ?
O34 C311 1.242(7) . ?
O35 C351 1.239(6) . ?
O36 C351 1.248(7) . ?
N1 C1 1.329(6) . ?
N1 C5 1.362(6) . ?
N11 C13 1.332(7) . ?
N11 C17 1.355(7) . ?
N12 C24 1.321(7) . ?
N12 C18 1.346(6) . ?
N2 C12 1.320(6) . ?
N2 C6 1.346(6) . ?
C1 C2 1.403(7) . ?
C2 C3 1.368(7) . ?
C3 C4 1.402(7) . ?
C4 C5 1.392(7) . ?
C4 C9 1.416(7) . ?
C5 C6 1.444(6) . ?
C6 C7 1.402(7) . ?
C7 C10 1.396(7) . ?
C7 C8 1.436(7) . ?
C8 C9 1.367(8) . ?
C10 C11 1.355(8) . ?
C11 C12 1.388(8) . ?
C13 C14 1.372(9) . ?
C14 C15 1.371(11) . ?
C15 C16 1.390(10) . ?
C16 C17 1.408(7) . ?
C16 C21 1.437(9) . ?
C17 C18 1.421(7) . ?
C18 C19 1.402(7) . ?
C19 C22 1.416(9) . ?
C19 C20 1.427(9) . ?
C20 C21 1.332(10) . ?
C22 C23 1.338(9) . ?
C23 C24 1.405(8) . ?
C31 C32 1.334(7) . ?
C31 C311 1.505(7) . ?
C32 C33 1.428(8) . ?
C33 C34 1.447(9) . ?
C34 C35 1.324(7) . ?
C35 C351 1.531(8) . ?
